data_7121905
loop_
_publ_author_name
'Wu, Kui'
'Zhang, Bingbing'
'Yang, Zhihua'
'Pan, Shilie'

_publ_section_title
;
 Remarkable multimember-ring configurations in a new family of
 Na<sub>7</sub>M<sup>II</sup>Sb<sub>5</sub>S<sub>12</sub> (M<sup>II</sup>
 = Zn, Cd, Hg) exhibiting various three-dimensional tunnel structures.
;
_journal_issue 59
_journal_name_full 'Chemical communications (Cambridge, England)'
_journal_page_first 8269
_journal_page_last 8272
_journal_paper_doi 10.1039/c8cc04639e
_journal_volume 54
_journal_year 2018
_chemical_formula_sum 'Na7 S12 Sb5 Zn'
_chemical_formula_weight 1219.77
_space_group_IT_number 148
_space_group_name_Hall '-R 3'
_space_group_name_H-M_alt 'R -3 :H'
_symmetry_cell_setting trigonal
_symmetry_space_group_name_Hall '-R 3'
_symmetry_space_group_name_H-M 'R -3 :H'
_atom_sites_solution_primary direct
_atom_sites_solution_secondary difmap
_audit_creation_method SHELXL-97
_audit_update_record
;
2018-03-13 deposited with the CCDC.
2018-07-03 downloaded from the CCDC.
;
_cell_angle_alpha 90.00
_cell_angle_beta 90.00
_cell_angle_gamma 120.00
_cell_formula_units_Z 3
_cell_length_a 14.4964(12)
_cell_length_b 14.4964(12)
_cell_length_c 9.8156(17)
_cell_measurement_reflns_used 1411
_cell_measurement_temperature 296(2)
_cell_measurement_theta_max 26.96
_cell_measurement_theta_min 2.63
_cell_volume 1786.4(4)
_computing_cell_refinement 'Bruker SMART'
_computing_data_collection 'Bruker SMART'
_computing_data_reduction 'Bruker SAINT'
_computing_molecular_graphics 'Bruker SHELXTL'
_computing_publication_material 'Bruker SHELXTL'
_computing_structure_refinement 'Bruker SHELXTL'
_computing_structure_solution 'Bruker SHELXTL'
_diffrn_ambient_temperature 296(2)
_diffrn_measured_fraction_theta_full 1.000
_diffrn_measured_fraction_theta_max 1.000
_diffrn_measurement_device_type 'CCD area detector'
_diffrn_measurement_method 'phi and omega scans'
_diffrn_radiation_monochromator graphite
_diffrn_radiation_source 'fine-focus sealed tube'
_diffrn_radiation_type MoK\a
_diffrn_radiation_wavelength 0.71073
_diffrn_reflns_av_R_equivalents 0.0231
_diffrn_reflns_av_sigmaI/netI 0.0178
_diffrn_reflns_limit_h_max 17
_diffrn_reflns_limit_h_min -17
_diffrn_reflns_limit_k_max 17
_diffrn_reflns_limit_k_min -17
_diffrn_reflns_limit_l_max 7
_diffrn_reflns_limit_l_min -11
_diffrn_reflns_number 3048
_diffrn_reflns_theta_full 24.96
_diffrn_reflns_theta_max 24.96
_diffrn_reflns_theta_min 2.63
_exptl_absorpt_coefficient_mu 7.751
_exptl_absorpt_correction_T_max 0.7456
_exptl_absorpt_correction_T_min 0.6294
_exptl_absorpt_correction_type multi-scan
_exptl_absorpt_process_details SADABS
_exptl_crystal_colour yellow
_exptl_crystal_density_diffrn 3.402
_exptl_crystal_density_method 'not measured'
_exptl_crystal_description block
_exptl_crystal_F_000 1662
_exptl_crystal_size_max 0.147
_exptl_crystal_size_mid 0.120
_exptl_crystal_size_min 0.098
_refine_diff_density_max 1.230
_refine_diff_density_min -0.736
_refine_diff_density_rms 0.119
_refine_ls_extinction_coef 0.00061(2)
_refine_ls_extinction_expression Fc^*^=kFc[1+0.001xFc^2^\l^3^/sin(2\q)]^-1/4^
_refine_ls_extinction_method SHELXL
_refine_ls_goodness_of_fit_ref 1.152
_refine_ls_matrix_type full
_refine_ls_number_parameters 40
_refine_ls_number_reflns 701
_refine_ls_number_restraints 0
_refine_ls_restrained_S_all 1.152
_refine_ls_R_factor_all 0.0265
_refine_ls_R_factor_gt 0.0233
_refine_ls_shift/su_max 0.000
_refine_ls_shift/su_mean 0.000
_refine_ls_structure_factor_coef Fsqd
_refine_ls_weighting_details 'calc w=1/[\s^2^(Fo^2^)+(0.0000P)^2^+21.3986P] where P=(Fo^2^+2Fc^2^)/3'
_refine_ls_weighting_scheme calc
_refine_ls_wR_factor_gt 0.0432
_refine_ls_wR_factor_ref 0.0442
_reflns_number_gt 638
_reflns_number_total 701
_reflns_threshold_expression >2sigma(I)
_cod_data_source_file c8cc04639e2.cif
_cod_data_source_block 333
_cod_depositor_comments
;
The following automatic conversions were performed:

'_symmetry_cell_setting' value 'Trigonal' changed to 'trigonal'
according to
/home/data/users/saulius/crontab/automatic-downloads/rss-feeds/RSC/lib/dictionaries/cif_core.dic
dictionary named 'cif_core.dic' version 2.4.2 from 2011-04-26.

Automatic conversion script
Id: cif_fix_values 4973 2017-02-22 13:04:09Z antanas 

 Adding full bibliography for 7121903--7121905.cif.
;
_cod_original_sg_symbol_H-M R-3
_cod_database_code 7121905

loop_
_symmetry_equiv_pos_as_xyz
'x, y, z'
'-y, x-y, z'
'-x+y, -x, z'
'x+2/3, y+1/3, z+1/3'
'-y+2/3, x-y+1/3, z+1/3'
'-x+y+2/3, -x+1/3, z+1/3'
'x+1/3, y+2/3, z+2/3'
'-y+1/3, x-y+2/3, z+2/3'
'-x+y+1/3, -x+2/3, z+2/3'
'-x, -y, -z'
'y, -x+y, -z'
'x-y, x, -z'
'-x+2/3, -y+1/3, -z+1/3'
'y+2/3, -x+y+1/3, -z+1/3'
'x-y+2/3, x+1/3, -z+1/3'
'-x+1/3, -y+2/3, -z+2/3'
'y+1/3, -x+y+2/3, -z+2/3'
'x-y+1/3, x+2/3, -z+2/3'

loop_
_atom_site_label
_atom_site_type_symbol
_atom_site_fract_x
_atom_site_fract_y
_atom_site_fract_z
_atom_site_U_iso_or_equiv
_atom_site_adp_type
_atom_site_occupancy
_atom_site_symmetry_multiplicity
_atom_site_calc_flag
_atom_site_refinement_flags
Sb1 Sb 0.54766(3) 0.15617(3) 0.00430(3) 0.02474(15) Uani 0.83 1 d P
Zn1 Zn 0.54766(3) 0.15617(3) 0.00430(3) 0.02474(15) Uani 0.17 1 d P
Na1 Na 0.6667 0.3333 0.3333 0.0225(9) Uani 1 6 d S
Na2 Na 0.36223(15) 0.10544(14) 0.33888(19) 0.0272(4) Uani 1 1 d .
S1 S 0.42945(9) 0.00798(10) 0.14491(12) 0.0252(3) Uani 1 1 d .
S2 S 0.49837(9) 0.28608(9) 0.13921(12) 0.0220(3) Uani 1 1 d .

loop_
_atom_site_aniso_label
_atom_site_aniso_U_11
_atom_site_aniso_U_22
_atom_site_aniso_U_33
_atom_site_aniso_U_23
_atom_site_aniso_U_13
_atom_site_aniso_U_12
Sb1 0.0216(2) 0.0229(2) 0.0241(2) 0.00731(14) 0.00010(14) 0.00690(16)
Zn1 0.0216(2) 0.0229(2) 0.0241(2) 0.00731(14) 0.00010(14) 0.00690(16)
Na1 0.0233(14) 0.0233(14) 0.021(2) 0.000 0.000 0.0117(7)
Na2 0.0279(10) 0.0292(10) 0.0260(10) -0.0047(8) -0.0010(8) 0.0155(8)
S1 0.0255(6) 0.0303(7) 0.0221(6) -0.0015(5) -0.0002(5) 0.0155(5)
S2 0.0193(6) 0.0226(6) 0.0250(6) -0.0021(5) -0.0016(5) 0.0113(5)

loop_
_atom_type_symbol
_atom_type_description
_atom_type_scat_dispersion_real
_atom_type_scat_dispersion_imag
_atom_type_scat_source
Na Na 0.0362 0.0249 'International Tables Vol C Tables 4.2.6.8 and 6.1.1.4'
S S 0.1246 0.1234 'International Tables Vol C Tables 4.2.6.8 and 6.1.1.4'
Sb Sb -0.5866 1.5461 'International Tables Vol C Tables 4.2.6.8 and 6.1.1.4'
Zn Zn 0.2839 1.4301 'International Tables Vol C Tables 4.2.6.8 and 6.1.1.4'

loop_
_geom_angle_atom_site_label_1
_geom_angle_atom_site_label_2
_geom_angle_atom_site_label_3
_geom_angle
_geom_angle_site_symmetry_1
_geom_angle_site_symmetry_3
S1 Sb1 S2 97.30(4) . 2_655
S1 Sb1 S2 91.31(4) . .
S2 Sb1 S2 93.55(5) 2_655 .
S2 Na1 S2 180.0 17 2_655
S2 Na1 S2 81.38(4) 17 18_545
S2 Na1 S2 98.62(4) 2_655 18_545
S2 Na1 S2 98.62(4) 17 3_665
S2 Na1 S2 81.38(4) 2_655 3_665
S2 Na1 S2 180.0 18_545 3_665
S2 Na1 S2 98.62(4) 17 .
S2 Na1 S2 81.38(4) 2_655 .
S2 Na1 S2 98.62(4) 18_545 .
S2 Na1 S2 81.38(4) 3_665 .
S2 Na1 S2 81.38(4) 17 16_655
S2 Na1 S2 98.62(4) 2_655 16_655
S2 Na1 S2 81.38(4) 18_545 16_655
S2 Na1 S2 98.62(4) 3_665 16_655
S2 Na1 S2 180.0 . 16_655
S2 Na1 Na2 50.10(4) 17 17
S2 Na1 Na2 129.90(4) 2_655 17
S2 Na1 Na2 90.35(3) 18_545 17
S2 Na1 Na2 89.65(3) 3_665 17
S2 Na1 Na2 48.52(4) . 17
S2 Na1 Na2 131.48(4) 16_655 17
S2 Na1 Na2 129.90(4) 17 2_655
S2 Na1 Na2 50.10(4) 2_655 2_655
S2 Na1 Na2 89.65(3) 18_545 2_655
S2 Na1 Na2 90.35(3) 3_665 2_655
S2 Na1 Na2 131.48(4) . 2_655
S2 Na1 Na2 48.52(4) 16_655 2_655
Na2 Na1 Na2 180.0 17 2_655
S2 Na1 Na2 48.52(4) 17 3_665
S2 Na1 Na2 131.48(4) 2_655 3_665
S2 Na1 Na2 129.90(4) 18_545 3_665
S2 Na1 Na2 50.10(4) 3_665 3_665
S2 Na1 Na2 90.35(3) . 3_665
S2 Na1 Na2 89.65(3) 16_655 3_665
Na2 Na1 Na2 60.019(1) 17 3_665
Na2 Na1 Na2 119.981(2) 2_655 3_665
S2 Na1 Na2 90.35(3) 17 16_655
S2 Na1 Na2 89.65(3) 2_655 16_655
S2 Na1 Na2 131.48(4) 18_545 16_655
S2 Na1 Na2 48.52(4) 3_665 16_655
S2 Na1 Na2 129.90(4) . 16_655
S2 Na1 Na2 50.10(4) 16_655 16_655
Na2 Na1 Na2 119.983(2) 17 16_655
Na2 Na1 Na2 60.018(1) 2_655 16_655
Na2 Na1 Na2 60.020(1) 3_665 16_655
S2 Na1 Na2 131.48(4) 17 18_545
S2 Na1 Na2 48.52(4) 2_655 18_545
S2 Na1 Na2 50.10(4) 18_545 18_545
S2 Na1 Na2 129.90(4) 3_665 18_545
S2 Na1 Na2 89.65(3) . 18_545
S2 Na1 Na2 90.35(3) 16_655 18_545
Na2 Na1 Na2 119.982(2) 17 18_545
Na2 Na1 Na2 60.018(1) 2_655 18_545
Na2 Na1 Na2 180.0 3_665 18_545
Na2 Na1 Na2 119.980(1) 16_655 18_545
S1 Na2 S1 166.73(9) . 17
S1 Na2 S2 92.95(6) . 13
S1 Na2 S2 94.84(6) 17 13
S1 Na2 S1 89.33(5) . 6
S1 Na2 S1 101.81(7) 17 6
S2 Na2 S1 86.77(6) 13 6
S1 Na2 S2 94.74(6) . 18_545
S1 Na2 S2 78.40(6) 17 18_545
S2 Na2 S2 171.29(8) 13 18_545
S1 Na2 S2 89.24(6) 6 18_545
S1 Na2 S2 76.14(6) . .
S1 Na2 S2 92.72(6) 17 .
S2 Na2 S2 92.98(6) 13 .
S1 Na2 S2 165.44(8) 6 .
S2 Na2 S2 92.82(7) 18_545 .
S1 Na2 Na2 124.26(7) . 17
S1 Na2 Na2 45.13(5) 17 17
S2 Na2 Na2 90.08(7) 13 17
S1 Na2 Na2 146.39(8) 6 17
S2 Na2 Na2 88.96(4) 18_545 17
S2 Na2 Na2 48.12(4) . 17
S1 Na2 Na2 45.44(5) . 18_545
S1 Na2 Na2 128.12(7) 17 18_545
S2 Na2 Na2 137.01(8) 13 18_545
S1 Na2 Na2 83.13(6) 6 18_545
S2 Na2 Na2 49.85(4) 18_545 18_545
S2 Na2 Na2 87.20(4) . 18_545
Na2 Na2 Na2 119.925(5) 17 18_545
S1 Na2 Na2 96.90(7) . 6
S1 Na2 Na2 86.38(4) 17 6
S2 Na2 Na2 129.55(7) 13 6
S1 Na2 Na2 44.25(4) 6 6
S2 Na2 Na2 45.28(5) 18_545 6
S2 Na2 Na2 137.42(8) . 6
Na2 Na2 Na2 122.47(6) 17 6
Na2 Na2 Na2 61.42(7) 18_545 6
S1 Na2 Na2 45.60(3) . 8_544
S1 Na2 Na2 142.26(8) 17 8_544
S2 Na2 Na2 47.67(5) 13 8_544
S1 Na2 Na2 82.84(6) 6 8_544
S2 Na2 Na2 139.34(7) 18_545 8_544
S2 Na2 Na2 86.24(4) . 8_544
Na2 Na2 Na2 118.58(7) 17 8_544
Na2 Na2 Na2 89.55(7) 18_545 8_544
Na2 Na2 Na2 118.94(6) 6 8_544
S1 Na2 Na2 81.75(7) . 13
S1 Na2 Na2 95.44(7) 17 13
S2 Na2 Na2 48.48(5) 13 13
S1 Na2 Na2 133.32(9) 6 13
S2 Na2 Na2 136.95(8) 18_545 13
S2 Na2 Na2 44.51(4) . 13
Na2 Na2 Na2 60.03(6) 17 13
Na2 Na2 Na2 118.48(8) 18_545 13
Na2 Na2 Na2 177.37(9) 6 13
Na2 Na2 Na2 58.54(5) 8_544 13
Sb1 S1 Na2 102.16(6) . .
Sb1 S1 Na2 95.02(5) . 18_545
Na2 S1 Na2 89.44(6) . 18_545
Sb1 S1 Na2 103.03(6) . 8_544
Na2 S1 Na2 90.15(3) . 8_544
Na2 S1 Na2 161.62(8) 18_545 8_544
Zn1 S2 Sb1 0.000(19) 3_665 3_665
Zn1 S2 Sb1 98.61(4) 3_665 .
Sb1 S2 Sb1 98.61(4) 3_665 .
Zn1 S2 Na2 94.61(5) 3_665 13
Sb1 S2 Na2 94.61(5) 3_665 13
Sb1 S2 Na2 96.61(5) . 13
Zn1 S2 Na1 93.67(4) 3_665 .
Sb1 S2 Na1 93.67(4) 3_665 .
Sb1 S2 Na1 90.13(3) . .
Na2 S2 Na1 168.42(6) 13 .
Zn1 S2 Na2 89.21(5) 3_665 17
Sb1 S2 Na2 89.21(5) 3_665 17
Sb1 S2 Na2 171.05(6) . 17
Na2 S2 Na2 87.04(6) 13 17
Na1 S2 Na2 84.99(5) . 17
Zn1 S2 Na2 171.00(6) 3_665 .
Sb1 S2 Na2 171.00(6) 3_665 .
Sb1 S2 Na2 89.98(5) . .
Na2 S2 Na2 87.02(6) 13 .
Na1 S2 Na2 83.57(5) . .
Na2 S2 Na2 82.03(3) 17 .

loop_
_geom_bond_atom_site_label_1
_geom_bond_atom_site_label_2
_geom_bond_distance
_geom_bond_site_symmetry_2
Sb1 S1 2.4031(13) .
Sb1 S2 2.5027(12) 2_655
Sb1 S2 2.6752(12) .
Na1 S2 2.8948(12) 17
Na1 S2 2.8949(12) 2_655
Na1 S2 2.8949(12) 18_545
Na1 S2 2.8949(12) 3_665
Na1 S2 2.8949(12) .
Na1 S2 2.8949(12) 16_655
Na1 Na2 3.9766(19) 17
Na1 Na2 3.9766(19) 2_655
Na1 Na2 3.9766(19) 3_665
Na1 Na2 3.9766(19) 16_655
Na1 Na2 3.9767(19) 18_545
Na2 S1 2.819(2) .
Na2 S1 2.834(2) 17
Na2 S2 2.875(2) 13
Na2 S1 2.886(2) 6
Na2 S2 2.991(2) 18_545
Na2 S2 3.070(2) .
Na2 Na2 3.9777(19) 17
Na2 Na2 3.9778(19) 18_545
Na2 Na2 4.0398(19) 6
Na2 Na2 4.0398(19) 8_544
Na2 Na2 4.095(4) 13
S1 Na2 2.834(2) 18_545
S1 Na2 2.886(2) 8_544
S2 Zn1 2.5027(12) 3_665
S2 Sb1 2.5027(12) 3_665
S2 Na2 2.875(2) 13
S2 Na2 2.991(2) 17
